data_7005293
loop_
_publ_author_name
'Ugolotti, Juri'
'Hellstrom, Sondra'
'Britovsek, George J. P.'
'Jones, Tim S.'
'Hunt, Patricia'
'White, Andrew J. P.'

_publ_section_title
;
 Synthesis and characterisation of luminescent fluorinated organoboron
 compounds.
;
_journal_issue 14
_journal_name_full 'Dalton transactions (Cambridge, England : 2003)'
_journal_page_first 1425
_journal_page_last 1432
_journal_paper_doi 10.1039/b700317j
_journal_year 2007
_chemical_formula_sum 'C30 H12 B2 F10 N2 O3'
_chemical_formula_weight 660.04
_chemical_name_systematic
;
?
;
_space_group_IT_number 2
_symmetry_cell_setting triclinic
_symmetry_space_group_name_Hall '-P 1'
_symmetry_space_group_name_H-M 'P -1'
_atom_sites_solution_hydrogens geom
_atom_sites_solution_primary direct
_atom_sites_solution_secondary difmap
_audit_creation_method SHELXL-97
_cell_angle_alpha 86.956(8)
_cell_angle_beta 89.875(9)
_cell_angle_gamma 85.670(8)
_cell_formula_units_Z 2
_cell_length_a 8.0303(8)
_cell_length_b 12.2898(12)
_cell_length_c 13.6929(15)
_cell_measurement_temperature 173(2)
_cell_measurement_theta_max 70.8672
_cell_measurement_theta_min 3.6089
_cell_volume 1345.6(2)
_computing_cell_refinement 'CrysAlis RED, Oxford Diffraction Ltd'
_computing_data_collection 'CrysAlis CCD, Oxford Diffraction Ltd'
_computing_data_reduction 'CrysAlis RED, Oxford Diffraction Ltd'
_computing_molecular_graphics 'Bruker SHELXTL'
_computing_publication_material 'Bruker SHELXTL'
_computing_structure_refinement 'SHELXL-97 (Sheldrick, 1997)'
_computing_structure_solution 'SHELXS-97 (Sheldrick, 1990)'
_diffrn_ambient_temperature 173(2)
_diffrn_detector_area_resol_mean 8.2556
_diffrn_measured_fraction_theta_full 0.960
_diffrn_measured_fraction_theta_max 0.960
_diffrn_measurement_device_type 'OD Xcalibur PX Ultra'
_diffrn_measurement_method \w
_diffrn_radiation_monochromator graphite
_diffrn_radiation_source 'Enhance Ultra (Cu) X-ray Source'
_diffrn_radiation_type CuK\a
_diffrn_radiation_wavelength 1.54248
_diffrn_reflns_av_R_equivalents 0.0459
_diffrn_reflns_av_sigmaI/netI 0.0548
_diffrn_reflns_limit_h_max 9
_diffrn_reflns_limit_h_min -9
_diffrn_reflns_limit_k_max 14
_diffrn_reflns_limit_k_min -14
_diffrn_reflns_limit_l_max 16
_diffrn_reflns_limit_l_min -16
_diffrn_reflns_number 12680
_diffrn_reflns_theta_full 71.07
_diffrn_reflns_theta_max 71.07
_diffrn_reflns_theta_min 3.61
_exptl_absorpt_coefficient_mu 1.342
_exptl_absorpt_correction_T_max 0.98947
_exptl_absorpt_correction_T_min 0.93743
_exptl_absorpt_correction_type 'numeric analytical'
_exptl_crystal_colour Yellow
_exptl_crystal_density_diffrn 1.629
_exptl_crystal_density_method 'not measured'
_exptl_crystal_description 'thin plates'
_exptl_crystal_F_000 660
_exptl_crystal_size_max 0.06
_exptl_crystal_size_mid 0.05
_exptl_crystal_size_min 0.01
_refine_diff_density_max 0.296
_refine_diff_density_min -0.282
_refine_diff_density_rms 0.043
_refine_ls_extinction_method none
_refine_ls_goodness_of_fit_ref 1.046
_refine_ls_hydrogen_treatment constr
_refine_ls_matrix_type full
_refine_ls_number_parameters 424
_refine_ls_number_reflns 4983
_refine_ls_number_restraints 0
_refine_ls_restrained_S_all 1.046
_refine_ls_R_factor_all 0.0914
_refine_ls_R_factor_gt 0.0498
_refine_ls_shift/su_max 0.000
_refine_ls_shift/su_mean 0.000
_refine_ls_structure_factor_coef Fsqd
_refine_ls_weighting_details 'calc w=1/[\s^2^(Fo^2^)+(0.0513P)^2^+0.0000P] where P=(Fo^2^+2Fc^2^)/3'
_refine_ls_weighting_scheme calc
_refine_ls_wR_factor_gt 0.0993
_refine_ls_wR_factor_ref 0.1169
_reflns_number_gt 3342
_reflns_number_total 4983
_reflns_threshold_expression >2sigma(I)
_cod_data_source_file b700317j.txt
_cod_data_source_block Compound_4
_cod_depositor_comments
;
The following automatic conversions were performed:
'_symmetry_cell_setting' value 'Triclinic' changed to 'triclinic'
according to '/home/saulius/struct/CIF-dictionaries/cif_core.dic'
dictionary named 'cif_core.dic' version 2.4.1 from 2010-06-29.

Automatic conversion script
Id: cif_fix_enum 1527 2010-12-29 10:47:43Z saulius 
;
_cod_original_sg_symbol_H-M P-1
_cod_database_code 7005293

loop_
_symmetry_equiv_pos_as_xyz
'x, y, z'
'-x, -y, -z'

loop_
_atom_site_label
_atom_site_type_symbol
_atom_site_fract_x
_atom_site_fract_y
_atom_site_fract_z
_atom_site_U_iso_or_equiv
_atom_site_adp_type
_atom_site_occupancy
_atom_site_symmetry_multiplicity
_atom_site_calc_flag
_atom_site_refinement_flags
_atom_site_disorder_assembly
_atom_site_disorder_group
B1 B 0.7185(4) 0.7325(2) 0.3331(2) 0.0295(7) Uani 1 1 d . . .
B2 B 0.7434(4) 0.7418(2) 0.1493(2) 0.0285(7) Uani 1 1 d . . .
O1 O 0.8164(2) 0.62291(13) 0.34253(13) 0.0311(4) Uani 1 1 d . . .
O2 O 0.6245(2) 0.65327(13) 0.13647(13) 0.0312(4) Uani 1 1 d . . .
O3 O 0.7334(2) 0.78688(13) 0.24085(12) 0.0299(4) Uani 1 1 d . . .
N1 N 0.5299(3) 0.69112(16) 0.35138(15) 0.0269(5) Uani 1 1 d . . .
N2 N 0.9207(3) 0.66639(16) 0.13710(15) 0.0270(5) Uani 1 1 d . . .
C1 C 0.3783(3) 0.7426(2) 0.35245(19) 0.0318(6) Uani 1 1 d . . .
H1A H 0.3655 0.8199 0.3426 0.038 Uiso 1 1 calc R . .
C2 C 0.2377(4) 0.6836(2) 0.3680(2) 0.0393(7) Uani 1 1 d . . .
H2A H 0.1302 0.7213 0.3704 0.047 Uiso 1 1 calc R . .
C3 C 0.2534(4) 0.5716(2) 0.3798(2) 0.0419(7) Uani 1 1 d . . .
H3A H 0.1568 0.5324 0.3902 0.050 Uiso 1 1 calc R . .
C4 C 0.4120(4) 0.5146(2) 0.37649(19) 0.0352(6) Uani 1 1 d . . .
C5 C 0.4563(4) 0.4003(2) 0.3833(2) 0.0478(8) Uani 1 1 d . . .
H5A H 0.3721 0.3504 0.3922 0.057 Uiso 1 1 calc R . .
C6 C 0.6191(5) 0.3624(2) 0.3770(2) 0.0467(8) Uani 1 1 d . . .
H6A H 0.6448 0.2856 0.3813 0.056 Uiso 1 1 calc R . .
C7 C 0.7534(4) 0.4310(2) 0.3644(2) 0.0394(7) Uani 1 1 d . . .
H7A H 0.8658 0.4012 0.3608 0.047 Uiso 1 1 calc R . .
C8 C 0.7142(3) 0.5414(2) 0.35770(19) 0.0306(6) Uani 1 1 d . . .
C9 C 0.5461(3) 0.5806(2) 0.36347(18) 0.0292(6) Uani 1 1 d . . .
C10 C 0.7600(3) 0.81165(19) 0.42132(19) 0.0286(6) Uani 1 1 d . . .
C11 C 0.7018(3) 0.9210(2) 0.4174(2) 0.0332(6) Uani 1 1 d . . .
F11 F 0.6006(2) 0.96229(12) 0.34390(12) 0.0493(5) Uani 1 1 d . . .
C12 C 0.7369(4) 0.9929(2) 0.4875(2) 0.0374(7) Uani 1 1 d . . .
F12 F 0.6762(2) 1.09873(12) 0.47876(13) 0.0553(5) Uani 1 1 d . . .
C13 C 0.8320(4) 0.9570(2) 0.5672(2) 0.0408(7) Uani 1 1 d . . .
F13 F 0.8678(2) 1.02629(14) 0.63583(14) 0.0609(5) Uani 1 1 d . . .
C14 C 0.8911(4) 0.8492(2) 0.5758(2) 0.0395(7) Uani 1 1 d . . .
F14 F 0.9844(2) 0.81165(15) 0.65406(14) 0.0633(6) Uani 1 1 d . . .
C15 C 0.8540(3) 0.7800(2) 0.5042(2) 0.0318(6) Uani 1 1 d . . .
F15 F 0.9162(2) 0.67423(12) 0.51947(12) 0.0435(4) Uani 1 1 d . . .
C16 C 1.0791(3) 0.6883(2) 0.14054(19) 0.0325(6) Uani 1 1 d . . .
H16A H 1.1071 0.7613 0.1468 0.039 Uiso 1 1 calc R . .
C17 C 1.2065(4) 0.6037(2) 0.1351(2) 0.0400(7) Uani 1 1 d . . .
H17A H 1.3202 0.6202 0.1360 0.048 Uiso 1 1 calc R . .
C18 C 1.1676(4) 0.4974(2) 0.1283(2) 0.0410(7) Uani 1 1 d . . .
H18A H 1.2544 0.4406 0.1263 0.049 Uiso 1 1 calc R . .
C19 C 0.9999(3) 0.4721(2) 0.1242(2) 0.0349(6) Uani 1 1 d . . .
C20 C 0.9337(4) 0.3686(2) 0.1168(2) 0.0412(7) Uani 1 1 d . . .
H20A H 1.0064 0.3042 0.1144 0.049 Uiso 1 1 calc R . .
C21 C 0.7644(4) 0.3629(2) 0.1132(2) 0.0428(7) Uani 1 1 d . . .
H21A H 0.7224 0.2933 0.1080 0.051 Uiso 1 1 calc R . .
C22 C 0.6485(4) 0.4550(2) 0.1169(2) 0.0377(7) Uani 1 1 d . . .
H22A H 0.5319 0.4475 0.1129 0.045 Uiso 1 1 calc R . .
C23 C 0.7084(3) 0.5555(2) 0.12616(19) 0.0302(6) Uani 1 1 d . . .
C24 C 0.8815(3) 0.56174(19) 0.12786(18) 0.0277(6) Uani 1 1 d . . .
C25 C 0.7275(3) 0.83607(19) 0.06049(19) 0.0296(6) Uani 1 1 d . . .
C26 C 0.6575(4) 0.8248(2) -0.0301(2) 0.0391(7) Uani 1 1 d . . .
F26 F 0.6001(3) 0.72746(14) -0.05153(14) 0.0665(6) Uani 1 1 d . . .
C27 C 0.6397(4) 0.9056(3) -0.1035(2) 0.0502(8) Uani 1 1 d . . .
F27 F 0.5692(4) 0.88755(19) -0.18935(16) 0.0974(9) Uani 1 1 d . . .
C28 C 0.6969(4) 1.0057(2) -0.0884(2) 0.0462(8) Uani 1 1 d . . .
F28 F 0.6813(3) 1.08684(15) -0.15899(15) 0.0686(6) Uani 1 1 d . . .
C29 C 0.7699(4) 1.0220(2) -0.0011(2) 0.0429(7) Uani 1 1 d . . .
F29 F 0.8308(3) 1.12001(13) 0.01333(14) 0.0692(6) Uani 1 1 d . . .
C30 C 0.7862(4) 0.9387(2) 0.0700(2) 0.0379(7) Uani 1 1 d . . .
F30 F 0.8708(3) 0.95965(15) 0.15139(13) 0.0679(6) Uani 1 1 d . . .

loop_
_atom_site_aniso_label
_atom_site_aniso_U_11
_atom_site_aniso_U_22
_atom_site_aniso_U_33
_atom_site_aniso_U_23
_atom_site_aniso_U_13
_atom_site_aniso_U_12
B1 0.0304(17) 0.0233(14) 0.0349(17) -0.0004(13) 0.0018(13) -0.0020(12)
B2 0.0248(16) 0.0253(14) 0.0357(17) -0.0027(13) 0.0018(13) -0.0039(12)
O1 0.0284(10) 0.0274(9) 0.0372(11) -0.0023(8) -0.0005(8) 0.0006(7)
O2 0.0257(10) 0.0265(9) 0.0418(11) -0.0036(8) 0.0029(8) -0.0027(7)
O3 0.0363(11) 0.0245(9) 0.0292(10) -0.0034(7) 0.0051(8) -0.0030(7)
N1 0.0318(12) 0.0261(11) 0.0225(11) -0.0015(9) 0.0005(9) 0.0007(9)
N2 0.0273(12) 0.0274(11) 0.0266(12) -0.0010(9) 0.0019(9) -0.0047(9)
C1 0.0347(16) 0.0350(14) 0.0255(14) -0.0034(11) 0.0009(11) -0.0002(12)
C2 0.0288(16) 0.0572(19) 0.0319(16) -0.0043(14) 0.0005(12) -0.0013(13)
C3 0.0373(18) 0.0577(19) 0.0332(16) -0.0028(14) 0.0026(13) -0.0190(14)
C4 0.0432(17) 0.0371(15) 0.0266(15) 0.0010(12) -0.0007(12) -0.0135(13)
C5 0.067(2) 0.0351(16) 0.0435(19) 0.0021(14) 0.0025(16) -0.0222(16)
C6 0.076(3) 0.0254(14) 0.0377(18) 0.0055(13) -0.0048(16) -0.0056(15)
C7 0.0527(19) 0.0274(14) 0.0370(17) -0.0009(12) -0.0055(14) 0.0044(13)
C8 0.0375(16) 0.0263(13) 0.0279(14) 0.0004(11) -0.0018(12) -0.0026(12)
C9 0.0360(15) 0.0261(13) 0.0255(14) 0.0010(11) -0.0004(11) -0.0034(11)
C10 0.0254(14) 0.0279(13) 0.0325(15) -0.0015(11) 0.0060(11) -0.0012(11)
C11 0.0360(16) 0.0300(14) 0.0328(15) 0.0002(12) -0.0013(12) 0.0013(12)
F11 0.0713(12) 0.0341(8) 0.0398(10) -0.0043(7) -0.0139(9) 0.0152(8)
C12 0.0463(18) 0.0246(14) 0.0409(17) -0.0069(12) 0.0024(14) 0.0028(12)
F12 0.0829(14) 0.0278(8) 0.0543(11) -0.0097(8) -0.0042(10) 0.0074(8)
C13 0.0447(18) 0.0392(16) 0.0404(18) -0.0161(14) -0.0018(14) -0.0053(13)
F13 0.0707(13) 0.0545(11) 0.0594(12) -0.0296(9) -0.0142(10) 0.0006(9)
C14 0.0367(17) 0.0466(17) 0.0343(16) -0.0043(13) -0.0078(13) 0.0045(13)
F14 0.0714(14) 0.0647(12) 0.0519(12) -0.0148(9) -0.0294(10) 0.0164(10)
C15 0.0325(15) 0.0254(13) 0.0368(16) -0.0001(12) 0.0028(12) 0.0006(11)
F15 0.0520(10) 0.0338(8) 0.0426(10) 0.0008(7) -0.0082(8) 0.0091(7)
C16 0.0308(16) 0.0369(15) 0.0307(15) -0.0009(12) 0.0012(12) -0.0085(12)
C17 0.0274(16) 0.0514(18) 0.0415(17) -0.0028(14) 0.0011(13) -0.0046(13)
C18 0.0325(16) 0.0447(17) 0.0448(18) -0.0047(14) 0.0002(13) 0.0047(13)
C19 0.0344(16) 0.0368(15) 0.0337(16) -0.0068(12) 0.0024(12) -0.0012(12)
C20 0.0452(19) 0.0303(15) 0.0474(18) -0.0084(13) 0.0004(14) 0.0069(13)
C21 0.051(2) 0.0277(14) 0.0510(19) -0.0112(13) 0.0016(15) -0.0061(13)
C22 0.0329(16) 0.0334(15) 0.0484(18) -0.0088(13) 0.0019(13) -0.0077(12)
C23 0.0320(15) 0.0282(14) 0.0308(15) -0.0029(11) 0.0009(12) -0.0028(11)
C24 0.0291(14) 0.0276(13) 0.0269(14) -0.0038(11) 0.0021(11) -0.0035(11)
C25 0.0294(15) 0.0269(13) 0.0326(15) -0.0016(11) 0.0029(12) -0.0026(11)
C26 0.0471(18) 0.0301(14) 0.0405(17) -0.0013(13) -0.0093(14) -0.0057(13)
F26 0.1049(17) 0.0447(10) 0.0531(12) -0.0016(9) -0.0289(11) -0.0271(10)
C27 0.060(2) 0.0504(19) 0.0393(19) 0.0063(15) -0.0174(16) -0.0068(16)
F27 0.144(2) 0.0899(16) 0.0598(14) 0.0236(12) -0.0610(15) -0.0385(15)
C28 0.053(2) 0.0359(16) 0.047(2) 0.0143(14) 0.0014(16) 0.0027(14)
F28 0.0838(15) 0.0555(11) 0.0632(13) 0.0280(10) -0.0089(11) -0.0049(10)
C29 0.059(2) 0.0265(14) 0.0443(18) 0.0014(13) 0.0104(15) -0.0098(13)
F29 0.1149(18) 0.0353(9) 0.0604(13) 0.0032(9) 0.0109(12) -0.0290(10)
C30 0.0508(18) 0.0353(15) 0.0288(15) -0.0028(12) 0.0005(13) -0.0100(13)
F30 0.1132(17) 0.0560(11) 0.0407(11) 0.0029(9) -0.0117(11) -0.0500(11)

loop_
_atom_type_symbol
_atom_type_description
_atom_type_scat_dispersion_real
_atom_type_scat_dispersion_imag
_atom_type_scat_source
C C 0.0181 0.0091 'International Tables Vol C Tables 4.2.6.8 and 6.1.1.4'
H H 0.0000 0.0000 'International Tables Vol C Tables 4.2.6.8 and 6.1.1.4'
B B 0.0090 0.0039 'International Tables Vol C Tables 4.2.6.8 and 6.1.1.4'
N N 0.0311 0.0180 'International Tables Vol C Tables 4.2.6.8 and 6.1.1.4'
O O 0.0492 0.0322 'International Tables Vol C Tables 4.2.6.8 and 6.1.1.4'
F F 0.0727 0.0534 'International Tables Vol C Tables 4.2.6.8 and 6.1.1.4'

loop_
_geom_angle_atom_site_label_1
_geom_angle_atom_site_label_2
_geom_angle_atom_site_label_3
_geom_angle
_geom_angle_site_symmetry_1
_geom_angle_site_symmetry_3
_geom_angle_publ_flag
O3 B1 O1 113.6(2) . . ?
O3 B1 C10 111.2(2) . . ?
O1 B1 C10 112.5(2) . . ?
O3 B1 N1 112.1(2) . . ?
O1 B1 N1 98.57(18) . . ?
C10 B1 N1 108.2(2) . . ?
O3 B2 O2 113.9(2) . . ?
O3 B2 C25 111.7(2) . . ?
O2 B2 C25 112.2(2) . . ?
O3 B2 N2 111.2(2) . . ?
O2 B2 N2 98.10(18) . . ?
C25 B2 N2 108.9(2) . . ?
C8 O1 B1 111.1(2) . . ?
C23 O2 B2 111.21(19) . . ?
B2 O3 B1 128.2(2) . . ?
C1 N1 C9 119.2(2) . . ?
C1 N1 B1 133.5(2) . . ?
C9 N1 B1 107.3(2) . . ?
C16 N2 C24 119.6(2) . . ?
C16 N2 B2 133.0(2) . . ?
C24 N2 B2 107.26(19) . . ?
N1 C1 C2 120.3(2) . . ?
C3 C2 C1 120.7(3) . . ?
C2 C3 C4 120.3(3) . . ?
C9 C4 C3 115.1(2) . . ?
C9 C4 C5 115.2(3) . . ?
C3 C4 C5 129.7(3) . . ?
C6 C5 C4 120.0(3) . . ?
C5 C6 C7 123.9(3) . . ?
C8 C7 C6 117.3(3) . . ?
O1 C8 C7 129.0(3) . . ?
O1 C8 C9 112.2(2) . . ?
C7 C8 C9 118.8(2) . . ?
N1 C9 C4 124.4(2) . . ?
N1 C9 C8 110.8(2) . . ?
C4 C9 C8 124.8(2) . . ?
C15 C10 C11 113.4(2) . . ?
C15 C10 B1 125.7(2) . . ?
C11 C10 B1 120.9(2) . . ?
F11 C11 C12 115.9(2) . . ?
F11 C11 C10 120.3(2) . . ?
C12 C11 C10 123.8(3) . . ?
F12 C12 C13 119.3(2) . . ?
F12 C12 C11 120.6(3) . . ?
C13 C12 C11 120.0(2) . . ?
F13 C13 C12 120.7(3) . . ?
F13 C13 C14 120.6(3) . . ?
C12 C13 C14 118.7(2) . . ?
F14 C14 C13 119.9(3) . . ?
F14 C14 C15 120.5(2) . . ?
C13 C14 C15 119.5(3) . . ?
F15 C15 C14 115.4(2) . . ?
F15 C15 C10 120.3(2) . . ?
C14 C15 C10 124.4(2) . . ?
N2 C16 C17 120.2(2) . . ?
C18 C17 C16 120.4(3) . . ?
C17 C18 C19 120.4(3) . . ?
C24 C19 C18 115.3(2) . . ?
C24 C19 C20 115.6(2) . . ?
C18 C19 C20 129.2(3) . . ?
C21 C20 C19 119.3(3) . . ?
C20 C21 C22 123.6(2) . . ?
C23 C22 C21 118.4(3) . . ?
O2 C23 C22 129.5(2) . . ?
O2 C23 C24 112.4(2) . . ?
C22 C23 C24 118.1(2) . . ?
N2 C24 C23 110.9(2) . . ?
N2 C24 C19 124.1(2) . . ?
C23 C24 C19 125.0(2) . . ?
C26 C25 C30 112.8(2) . . ?
C26 C25 B2 125.4(2) . . ?
C30 C25 B2 121.8(2) . . ?
F26 C26 C27 115.4(3) . . ?
F26 C26 C25 119.5(2) . . ?
C27 C26 C25 125.1(2) . . ?
F27 C27 C28 119.9(3) . . ?
F27 C27 C26 121.1(3) . . ?
C28 C27 C26 119.1(3) . . ?
F28 C28 C29 120.5(3) . . ?
F28 C28 C27 120.5(3) . . ?
C29 C28 C27 119.0(3) . . ?
F29 C29 C28 119.3(3) . . ?
F29 C29 C30 120.7(3) . . ?
C28 C29 C30 120.0(2) . . ?
F30 C30 C29 115.9(2) . . ?
F30 C30 C25 120.0(2) . . ?
C29 C30 C25 124.0(3) . . ?

loop_
_geom_bond_atom_site_label_1
_geom_bond_atom_site_label_2
_geom_bond_distance
_geom_bond_site_symmetry_2
_geom_bond_publ_flag
B1 O3 1.406(4) . ?
B1 O1 1.507(3) . ?
B1 C10 1.641(4) . ?
B1 N1 1.648(4) . ?
B2 O3 1.397(3) . ?
B2 O2 1.518(3) . ?
B2 C25 1.633(4) . ?
B2 N2 1.652(4) . ?
O1 C8 1.350(3) . ?
O2 C23 1.347(3) . ?
N1 C1 1.329(3) . ?
N1 C9 1.356(3) . ?
N2 C16 1.321(3) . ?
N2 C24 1.359(3) . ?
C1 C2 1.398(4) . ?
C2 C3 1.374(4) . ?
C3 C4 1.408(4) . ?
C4 C9 1.402(4) . ?
C4 C5 1.421(4) . ?
C5 C6 1.358(5) . ?
C6 C7 1.422(4) . ?
C7 C8 1.368(4) . ?
C8 C9 1.402(4) . ?
C10 C15 1.386(4) . ?
C10 C11 1.387(4) . ?
C11 F11 1.349(3) . ?
C11 C12 1.381(4) . ?
C12 F12 1.354(3) . ?
C12 C13 1.368(4) . ?
C13 F13 1.346(3) . ?
C13 C14 1.372(4) . ?
C14 F14 1.350(3) . ?
C14 C15 1.379(4) . ?
C15 F15 1.362(3) . ?
C16 C17 1.407(4) . ?
C17 C18 1.374(4) . ?
C18 C19 1.406(4) . ?
C19 C24 1.403(4) . ?
C19 C20 1.423(4) . ?
C20 C21 1.368(4) . ?
C21 C22 1.413(4) . ?
C22 C23 1.371(4) . ?
C23 C24 1.398(4) . ?
C25 C26 1.381(4) . ?
C25 C30 1.391(4) . ?
C26 F26 1.361(3) . ?
C26 C27 1.374(4) . ?
C27 F27 1.343(4) . ?
C27 C28 1.370(4) . ?
C28 F28 1.350(3) . ?
C28 C29 1.364(4) . ?
C29 F29 1.358(3) . ?
C29 C30 1.374(4) . ?
C30 F30 1.353(3) . ?
